data_1528242
loop_
_publ_author_name
'Zandbergen, H.W.'

_publ_section_title
;
 Neutron powder diffraction on alpha-Tl4 Cr I6 and beta-Tl4 Cr I6
;
_journal_name_full 'Journal of Solid State Chemistry'
_journal_page_first 239
_journal_page_last 245
_journal_volume 38
_journal_year 1981
_chemical_formula_sum 'Cr I6 Tl4'
_chemical_name_systematic 'Tl4 (Cr I6)'
_space_group_IT_number 66
_symmetry_space_group_name_Hall '-C 2 2c'
_symmetry_space_group_name_H-M 'C c c m'
_cell_angle_alpha 90
_cell_angle_beta 90
_cell_angle_gamma 90
_cell_formula_units_Z 4
_cell_length_a 12.941
_cell_length_b 12.596
_cell_length_c 9.602
_cell_volume 1565.172
_citation_journal_id_ASTM JSSCBI
_cod_data_source_file Zandbergen_JSSCBI_1981_1490.cif
_cod_data_source_block Cr1I6Tl4
_cod_original_formula_sum 'Cr1 I6 Tl4'
_cod_database_code 1528242

loop_
_symmetry_equiv_pos_as_xyz
x,y,z
-x,-y,z
x,-y,-z+1/2
-x,y,-z+1/2
-x,-y,-z
x,y,-z
-x,y,z-1/2
x,-y,z-1/2
x+1/2,y+1/2,z
-x+1/2,-y+1/2,z
x+1/2,-y+1/2,-z+1/2
-x+1/2,y+1/2,-z+1/2
-x+1/2,-y+1/2,-z
x+1/2,y+1/2,-z
-x+1/2,y+1/2,z-1/2
x+1/2,-y+1/2,z-1/2

loop_
_atom_site_label
_atom_site_type_symbol
_atom_site_fract_x
_atom_site_fract_y
_atom_site_fract_z
_atom_site_occupancy
_atom_site_U_iso_or_equiv
Cr1 Cr+2 0.25 0.25 0 1 0.0
Tl1 Tl+1 0.1406 0 0.25 1 0.0
I3 I-1 0.0191 0.1692 0 1 0.0
I1 I-1 0.25 0.25 0.2896 1 0.0
I2 I-1 0.3268 0.0345 0 1 0.0
Tl2 Tl+1 0 0.3524 0.25 1 0.0
